data_1010737
_chemical_name_systematic 'Ruthenium phosphide (2/1)'
_chemical_formula_structural 'Ru2 P'
_chemical_formula_sum 'P Ru2'
_publ_section_title
;
Ueber die Systeme Osmium/Phosohor und Ruthenium/Phosphor
;

loop_
_publ_author_name
'Biltz, W'
'Ehrhorn, H J'
'Meisel, K'

_journal_name_full
;
Zeitschrift fuer Anorganische und Allgemeine Chemie
;
_journal_coden_ASTM ZAACAB
_journal_volume 240
_journal_year 1939
_journal_page_first 117
_journal_page_last 128

loop_
_atom_site_label
_atom_site_fract_x
_atom_site_fract_y
_atom_site_fract_z
? ? ? ?

_cod_database_code 1010737
_journal_paper_doi 10.1002/zaac.19392400202
